data_4033040
loop_
_publ_author_name
'Feskov, Illia O.'
'Chernykh, Anton V.'
'Kondratov, Ivan S.'
'Klyachina, Mariya'
'Daniliuc, Constantin G.'
'Haufe, G\"unter'

_publ_section_title
;
 Cyclobutyl-Containing Rigid Analogues of Threonine: Synthesis and
 Physical Chemical Properties.
;
_journal_issue 23
_journal_name_full 'The Journal of organic chemistry'
_journal_page_first 12863
_journal_page_last 12868
_journal_paper_doi 10.1021/acs.joc.7b02259
_journal_volume 82
_journal_year 2017
_chemical_formula_sum 'C10 H15 N O4'
_chemical_formula_weight 213.23
_space_group_crystal_system triclinic
_space_group_IT_number 2
_space_group_name_Hall '-P 1'
_space_group_name_H-M_alt 'P -1'
_symmetry_space_group_name_Hall '-P 1'
_symmetry_space_group_name_H-M 'P -1'
_atom_sites_solution_hydrogens mixed
_cell_angle_alpha 88.569(2)
_cell_angle_beta 85.582(2)
_cell_angle_gamma 77.614(2)
_cell_formula_units_Z 2
_cell_length_a 5.5617(2)
_cell_length_b 9.7074(4)
_cell_length_c 10.4167(3)
_cell_measurement_reflns_used 2445
_cell_measurement_temperature 100.(2)
_cell_measurement_theta_max 66.6181
_cell_measurement_theta_min 4.2571
_cell_volume 547.65(3)
_computing_cell_refinement 'SAINT V8.37A (Bruker AXS Inc., 2015)'
_computing_data_collection 'APEX2 v.2014.1-----1 (Bruker AXS Inc., 2014)'
_computing_data_reduction 'SAINT V8.37A (Bruker AXS Inc., 2015)'
_computing_molecular_graphics 'APEX2 v.2014.1-----1 (Bruker AXS Inc., 2014)'
_computing_publication_material 'APEX2 v.2014.1-----1 (Bruker AXS Inc., 2014)'
_computing_structure_refinement 'SHELXL-2014/7 (Sheldrick, 2014)'
_computing_structure_solution 'SHELXL-2014/7 (Sheldrick, 2014)'
_diffrn_ambient_temperature 100.(2)
_diffrn_detector_area_resol_mean 8.3333
_diffrn_measured_fraction_theta_full 0.946
_diffrn_measured_fraction_theta_max 0.946
_diffrn_measurement_device_type 'KappaCCD APEXII'
_diffrn_measurement_method 'phi / omega scans'
_diffrn_radiation_monochromator graphite
_diffrn_radiation_type 'CuK\a '
_diffrn_radiation_wavelength 1.54178
_diffrn_reflns_av_R_equivalents 0.0307
_diffrn_reflns_av_unetI/netI 0.0352
_diffrn_reflns_limit_h_max 6
_diffrn_reflns_limit_h_min -6
_diffrn_reflns_limit_k_max 11
_diffrn_reflns_limit_k_min -9
_diffrn_reflns_limit_l_max 12
_diffrn_reflns_limit_l_min -12
_diffrn_reflns_number 3638
_diffrn_reflns_theta_full 65.07
_diffrn_reflns_theta_max 65.07
_diffrn_reflns_theta_min 4.26
_diffrn_source 'fine--focus sealed tube'
_exptl_absorpt_coefficient_mu 0.839
_exptl_absorpt_correction_T_max 0.92
_exptl_absorpt_correction_T_min 0.75
_exptl_absorpt_correction_type multi-scan
_exptl_absorpt_process_details
;
'Bruker AXS (2014). SADABS, Version 2014/2, Bruker AXS Inc., Madison,
Wisconsin, USA.'
;
_exptl_crystal_colour colourless
_exptl_crystal_density_diffrn 1.293
_exptl_crystal_density_method 'not measured'
_exptl_crystal_description plate
_exptl_crystal_F_000 228
_exptl_crystal_size_max 0.300
_exptl_crystal_size_mid 0.250
_exptl_crystal_size_min 0.100
_refine_diff_density_max 0.239
_refine_diff_density_min -0.277
_refine_ls_extinction_method none
_refine_ls_goodness_of_fit_ref 1.091
_refine_ls_hydrogen_treatment mixed
_refine_ls_matrix_type full
_refine_ls_number_parameters 143
_refine_ls_number_reflns 1774
_refine_ls_number_restraints 0
_refine_ls_restrained_S_all 1.091
_refine_ls_R_factor_all 0.0441
_refine_ls_R_factor_gt 0.0401
_refine_ls_shift/su_max 0.000
_refine_ls_shift/su_mean 0.000
_refine_ls_structure_factor_coef Fsqd
_refine_ls_weighting_details 'w=1/[\s^2^(Fo^2^)+(0.0477P)^2^+0.1962P] where P=(Fo^2^+2Fc^2^)/3'
_refine_ls_weighting_scheme calc
_refine_ls_wR_factor_gt 0.1005
_refine_ls_wR_factor_ref 0.1031
_reflns_number_gt 1593
_reflns_number_total 1774
_reflns_threshold_expression 'I > 2\s(I)'
_cod_data_source_file jo7b02259_si_001.cif
_cod_data_source_block haf8553
_cod_depositor_comments 'Adding full bibliography for 4033040--4033042.cif.'
_cod_database_code 4033040

loop_
_space_group_symop_operation_xyz
'x, y, z'
'-x, -y, -z'

loop_
_atom_site_type_symbol
_atom_site_label
_atom_site_fract_x
_atom_site_fract_y
_atom_site_fract_z
_atom_site_U_iso_or_equiv
_atom_site_adp_type
_atom_site_calc_flag
_atom_site_refinement_flags_adp
_atom_site_refinement_flags_posn
_atom_site_occupancy
N N1 0.1985(2) 0.63980(13) 0.47687(12) 0.0180(3) Uani d . . 1
H H1 0.116(3) 0.608(2) 0.540(2) 0.020(4) Uiso d . . 1
O O1 0.1131(2) 0.48465(12) 0.33516(10) 0.0254(3) Uani d . . 1
O O2 0.31231(19) 0.64937(11) 0.26164(10) 0.0215(3) Uani d . . 1
O O3 0.3671(2) 0.91325(12) 0.65559(11) 0.0289(3) Uani d . . 1
O O4 0.2241(2) 0.71778(12) 0.70984(10) 0.0229(3) Uani d . . 1
C C1 0.3126(3) 0.75971(16) 0.49019(14) 0.0173(3) Uani d . . 1
C C2 0.5675(3) 0.72764(17) 0.41248(15) 0.0201(3) Uani d . . 1
H H2A 0.6773 0.7917 0.4305 0.024 Uiso calc U R 1
H H2B 0.655 0.6275 0.4148 0.024 Uiso calc U R 1
C C3 0.4177(3) 0.76956(16) 0.29414(15) 0.0204(3) Uani d . . 1
C C4 0.2261(3) 0.86912(16) 0.38321(14) 0.0194(3) Uani d . . 1
H H4A 0.0527 0.8771 0.3629 0.023 Uiso calc U R 1
H H4B 0.2641 0.9629 0.395 0.023 Uiso calc U R 1
C C5 0.5335(3) 0.81654(19) 0.17052(16) 0.0284(4) Uani d . . 1
H H5A 0.6644 0.7394 0.1358 0.043 Uiso calc U R 1
H H5B 0.6039 0.8982 0.1867 0.043 Uiso calc U R 1
H H5C 0.4078 0.8427 0.1082 0.043 Uiso calc U R 1
C C6 0.2012(3) 0.58486(16) 0.35933(15) 0.0191(3) Uani d . . 1
C C7 0.3040(3) 0.80719(16) 0.62752(14) 0.0184(3) Uani d . . 1
C C8 0.2027(3) 0.74954(18) 0.84795(14) 0.0250(4) Uani d . . 1
H H8 0.3432 0.7921 0.8691 0.03 Uiso calc U R 1
C C9 0.2201(4) 0.6102(2) 0.91529(17) 0.0387(5) Uani d . . 1
H H9A 0.0902 0.5652 0.8888 0.058 Uiso calc U R 1
H H9B 0.1994 0.6245 1.0086 0.058 Uiso calc U R 1
H H9C 0.382 0.5495 0.8926 0.058 Uiso calc U R 1
C C10 -0.0360(4) 0.8520(2) 0.87826(19) 0.0469(5) Uani d . . 1
H H10A -0.0351 0.94 0.8302 0.07 Uiso calc U R 1
H H10B -0.0564 0.8715 0.9708 0.07 Uiso calc U R 1
H H10C -0.1729 0.8118 0.8537 0.07 Uiso calc U R 1

loop_
_atom_site_aniso_label
_atom_site_aniso_U_11
_atom_site_aniso_U_22
_atom_site_aniso_U_33
_atom_site_aniso_U_12
_atom_site_aniso_U_13
_atom_site_aniso_U_23
N1 0.0201(6) 0.0197(7) 0.0158(6) -0.0091(5) 0.0015(5) 0.0001(5)
O1 0.0321(6) 0.0268(6) 0.0215(6) -0.0171(5) 0.0041(4) -0.0060(5)
O2 0.0276(6) 0.0227(6) 0.0171(5) -0.0131(5) 0.0035(4) -0.0022(4)
O3 0.0425(7) 0.0280(7) 0.0214(6) -0.0203(5) 0.0018(5) -0.0041(5)
O4 0.0322(6) 0.0260(6) 0.0146(5) -0.0155(5) -0.0013(4) 0.0016(4)
C1 0.0173(7) 0.0174(8) 0.0181(7) -0.0062(6) -0.0001(6) -0.0002(6)
C2 0.0168(7) 0.0202(8) 0.0237(8) -0.0063(6) 0.0021(6) -0.0001(6)
C3 0.0233(7) 0.0199(8) 0.0201(7) -0.0101(6) 0.0022(6) -0.0017(6)
C4 0.0217(7) 0.0187(8) 0.0182(7) -0.0062(6) -0.0002(6) 0.0014(6)
C5 0.0373(9) 0.0276(9) 0.0227(8) -0.0152(7) 0.0070(7) -0.0023(7)
C6 0.0192(7) 0.0198(8) 0.0187(7) -0.0057(6) 0.0014(6) -0.0011(6)
C7 0.0174(7) 0.0199(8) 0.0189(8) -0.0064(6) -0.0004(6) 0.0002(6)
C8 0.0336(8) 0.0313(9) 0.0133(7) -0.0145(7) -0.0005(6) -0.0019(6)
C9 0.0638(13) 0.0356(11) 0.0175(8) -0.0124(9) -0.0034(8) 0.0026(7)
C10 0.0516(12) 0.0551(13) 0.0248(9) 0.0039(10) 0.0094(8) 0.0046(9)

loop_
_atom_type_symbol
_atom_type_description
_atom_type_scat_dispersion_real
_atom_type_scat_dispersion_imag
_atom_type_scat_source
C C 0.0181 0.0091 'International Tables Vol C Tables 4.2.6.8 and 6.1.1.4'
H H 0.0000 0.0000 'International Tables Vol C Tables 4.2.6.8 and 6.1.1.4'
N N 0.0311 0.0180 'International Tables Vol C Tables 4.2.6.8 and 6.1.1.4'
O O 0.0492 0.0322 'International Tables Vol C Tables 4.2.6.8 and 6.1.1.4'

loop_
_geom_angle_atom_site_label_1
_geom_angle_atom_site_label_2
_geom_angle_atom_site_label_3
_geom_angle
C6 N1 C1 118.96(13)
C6 N1 H1 118.3(12)
C1 N1 H1 122.4(12)
C6 O2 C3 117.65(11)
C7 O4 C8 118.54(12)
N1 C1 C7 113.31(12)
N1 C1 C4 108.42(12)
C7 C1 C4 119.84(13)
N1 C1 C2 107.73(12)
C7 C1 C2 117.69(12)
C4 C1 C2 86.66(11)
C3 C2 C1 84.91(11)
C3 C2 H2A 114.5
C1 C2 H2A 114.5
C3 C2 H2B 114.5
C1 C2 H2B 114.5
H2A C2 H2B 111.6
O2 C3 C5 106.24(12)
O2 C3 C2 107.97(12)
C5 C3 C2 121.50(13)
O2 C3 C4 108.53(11)
C5 C3 C4 123.56(14)
C2 C3 C4 87.41(11)
C3 C4 C1 84.79(11)
C3 C4 H4A 114.5
C1 C4 H4A 114.5
C3 C4 H4B 114.5
C1 C4 H4B 114.5
H4A C4 H4B 111.6
C3 C5 H5A 109.5
C3 C5 H5B 109.5
H5A C5 H5B 109.5
C3 C5 H5C 109.5
H5A C5 H5C 109.5
H5B C5 H5C 109.5
O1 C6 N1 125.48(14)
O1 C6 O2 119.01(13)
N1 C6 O2 115.51(13)
O3 C7 O4 125.74(14)
O3 C7 C1 122.52(13)
O4 C7 C1 111.73(12)
O4 C8 C10 108.41(14)
O4 C8 C9 105.36(13)
C10 C8 C9 113.99(16)
O4 C8 H8 109.6
C10 C8 H8 109.6
C9 C8 H8 109.6
C8 C9 H9A 109.5
C8 C9 H9B 109.5
H9A C9 H9B 109.5
C8 C9 H9C 109.5
H9A C9 H9C 109.5
H9B C9 H9C 109.5
C8 C10 H10A 109.5
C8 C10 H10B 109.5
H10A C10 H10B 109.5
C8 C10 H10C 109.5
H10A C10 H10C 109.5
H10B C10 H10C 109.5

loop_
_geom_bond_atom_site_label_1
_geom_bond_atom_site_label_2
_geom_bond_distance
N1 C6 1.345(2)
N1 C1 1.4543(19)
N1 H1 0.86(2)
O1 C6 1.2187(18)
O2 C6 1.3590(19)
O2 C3 1.4708(17)
O3 C7 1.2060(19)
O4 C7 1.3249(19)
O4 C8 1.4693(18)
C1 C7 1.508(2)
C1 C4 1.551(2)
C1 C2 1.552(2)
C2 C3 1.538(2)
C2 H2A 0.99
C2 H2B 0.99
C3 C5 1.500(2)
C3 C4 1.543(2)
C4 H4A 0.99
C4 H4B 0.99
C5 H5A 0.98
C5 H5B 0.98
C5 H5C 0.98
C8 C10 1.495(3)
C8 C9 1.496(3)
C8 H8 1.0
C9 H9A 0.98
C9 H9B 0.98
C9 H9C 0.98
C10 H10A 0.98
C10 H10B 0.98
C10 H10C 0.98

loop_
_geom_hbond_atom_site_label_D
_geom_hbond_atom_site_label_H
_geom_hbond_atom_site_label_A
_geom_hbond_site_symmetry_A
_geom_hbond_distance_DH
_geom_hbond_distance_HA
_geom_hbond_distance_DA
_geom_hbond_angle_DHA
N1 H1 O1 2_566 0.86(2) 2.08(2) 2.9250(17) 169.3(17)

loop_
_geom_torsion_atom_site_label_1
_geom_torsion_atom_site_label_2
_geom_torsion_atom_site_label_3
_geom_torsion_atom_site_label_4
_geom_torsion
C6 N1 C1 C7 -178.00(12)
C6 N1 C1 C4 46.38(17)
C6 N1 C1 C2 -46.02(17)
N1 C1 C2 C3 78.54(12)
C7 C1 C2 C3 -151.90(13)
C4 C1 C2 C3 -29.74(11)
C6 O2 C3 C5 178.30(13)
C6 O2 C3 C2 46.49(16)
C6 O2 C3 C4 -46.87(16)
C1 C2 C3 O2 -78.77(12)
C1 C2 C3 C5 158.30(15)
C1 C2 C3 C4 29.88(11)
O2 C3 C4 C1 78.19(12)
C5 C3 C4 C1 -156.62(15)
C2 C3 C4 C1 -29.91(10)
N1 C1 C4 C3 -77.93(12)
C7 C1 C4 C3 149.85(13)
C2 C1 C4 C3 29.65(11)
C1 N1 C6 O1 179.80(14)
C1 N1 C6 O2 -0.38(19)
C3 O2 C6 O1 -179.72(13)
C3 O2 C6 N1 0.45(19)
C8 O4 C7 O3 1.6(2)
C8 O4 C7 C1 -179.45(12)
N1 C1 C7 O3 -172.42(13)
C4 C1 C7 O3 -42.3(2)
C2 C1 C7 O3 60.7(2)
N1 C1 C7 O4 8.59(17)
C4 C1 C7 O4 138.68(13)
C2 C1 C7 O4 -118.31(14)
C7 O4 C8 C10 81.86(18)
C7 O4 C8 C9 -155.73(14)
